data_4024801
loop_
_publ_author_name
'Danielle M. Norton'
'Emily A. Mitchell'
'Nerine R. Botros'
'Philip G. Jessop'
'Michael C. Baird'

_publ_section_title
;
A Superior Precursor for Palladium(0)-Based Cross-Coupling and Other
Catalytic Reactions
;
_journal_name_full 'Journal of Organic Chemistry'
_journal_page_first 6674
_journal_page_last 6680
_journal_paper_doi 10.1021/jo901121e
_journal_volume 74
_journal_year 2009
_chemical_formula_sum 'C14 H14 Pd'
_chemical_formula_weight 288.65
_chemical_name_systematic
;
 ?
;
_space_group_IT_number 61
_symmetry_cell_setting orthorhombic
_symmetry_space_group_name_Hall '-P 2ac 2ab'
_symmetry_space_group_name_H-M 'P b c a'
_atom_sites_solution_hydrogens geom
_atom_sites_solution_primary direct
_atom_sites_solution_secondary difmap
_audit_creation_method SHELXL-97
_cell_angle_alpha 90.00
_cell_angle_beta 90.00
_cell_angle_gamma 90.00
_cell_formula_units_Z 8
_cell_length_a 9.8908(3)
_cell_length_b 12.4381(3)
_cell_length_c 18.2355(5)
_cell_measurement_reflns_used 4893
_cell_measurement_temperature 180(2)
_cell_measurement_theta_max 27.20
_cell_measurement_theta_min 3.04
_cell_volume 2243.38(11)
_computing_cell_refinement 'Bruker SMART'
_computing_data_collection 'Bruker SMART'
_computing_data_reduction 'Bruker SAINT'
_computing_molecular_graphics 'Bruker SHELXTL'
_computing_publication_material 'Bruker SHELXTL'
_computing_structure_refinement 'SHELXL-97 (Sheldrick, 1997)'
_computing_structure_solution 'SHELXS-97 (Sheldrick, 1990)'
_diffrn_ambient_temperature 180(2)
_diffrn_measured_fraction_theta_full 0.999
_diffrn_measured_fraction_theta_max 0.999
_diffrn_measurement_device_type 'CCD area detector'
_diffrn_measurement_method 'phi and omega scans'
_diffrn_radiation_monochromator graphite
_diffrn_radiation_source 'fine-focus sealed tube'
_diffrn_radiation_type MoK\a
_diffrn_radiation_wavelength 0.71073
_diffrn_reflns_av_R_equivalents 0.0308
_diffrn_reflns_av_sigmaI/netI 0.0220
_diffrn_reflns_limit_h_max 12
_diffrn_reflns_limit_h_min -9
_diffrn_reflns_limit_k_max 11
_diffrn_reflns_limit_k_min -15
_diffrn_reflns_limit_l_max 19
_diffrn_reflns_limit_l_min -22
_diffrn_reflns_number 12974
_diffrn_reflns_theta_full 26.00
_diffrn_reflns_theta_max 26.00
_diffrn_reflns_theta_min 2.86
_exptl_absorpt_coefficient_mu 1.615
_exptl_absorpt_correction_T_max 0.8500
_exptl_absorpt_correction_T_min 0.6614
_exptl_absorpt_correction_type multi-scan
_exptl_crystal_colour purple
_exptl_crystal_density_diffrn 1.709
_exptl_crystal_density_method 'not measured'
_exptl_crystal_description plate
_exptl_crystal_F_000 1152
_exptl_crystal_size_max 0.28
_exptl_crystal_size_mid 0.28
_exptl_crystal_size_min 0.10
_refine_diff_density_max 0.550
_refine_diff_density_min -0.495
_refine_diff_density_rms 0.107
_refine_ls_extinction_method none
_refine_ls_goodness_of_fit_ref 1.045
_refine_ls_hydrogen_treatment constr
_refine_ls_matrix_type full
_refine_ls_number_parameters 136
_refine_ls_number_reflns 2200
_refine_ls_number_restraints 0
_refine_ls_restrained_S_all 1.045
_refine_ls_R_factor_all 0.0296
_refine_ls_R_factor_gt 0.0227
_refine_ls_shift/su_max 0.002
_refine_ls_shift/su_mean 0.000
_refine_ls_structure_factor_coef Fsqd
_refine_ls_weighting_details 'calc w=1/[\s^2^(Fo^2^)+(0.0222P)^2^+2.5919P] where P=(Fo^2^+2Fc^2^)/3'
_refine_ls_weighting_scheme calc
_refine_ls_wR_factor_gt 0.0514
_refine_ls_wR_factor_ref 0.0557
_reflns_number_gt 1836
_reflns_number_total 2200
_reflns_threshold_expression >2sigma(I)
_cod_data_source_file jo901121e_si_001.cif
_cod_data_source_block mb22
_cod_depositor_comments
;
The following automatic conversions were performed:
'_symmetry_cell_setting' value 'Orthorhombic' changed to 'orthorhombic'
according to '/home/saulius/struct/CIF-dictionaries/cif_core.dic'
dictionary named 'cif_core.dic' version 2.4.1 from 2010-06-29.

Automatic conversion script
Id: cif_fix_enum 1527 2010-12-29 10:47:43Z saulius 
;
_cod_original_sg_symbol_H-M Pbca
_cod_database_code 4024801

loop_
_symmetry_equiv_pos_as_xyz
'x, y, z'
'x+1/2, -y+1/2, -z'
'-x, y+1/2, -z+1/2'
'-x+1/2, -y, z+1/2'
'-x, -y, -z'
'-x-1/2, y-1/2, z'
'x, -y-1/2, z-1/2'
'x-1/2, y, -z-1/2'

loop_
_atom_site_label
_atom_site_type_symbol
_atom_site_fract_x
_atom_site_fract_y
_atom_site_fract_z
_atom_site_U_iso_or_equiv
_atom_site_adp_type
_atom_site_occupancy
_atom_site_symmetry_multiplicity
_atom_site_calc_flag
_atom_site_refinement_flags
_atom_site_disorder_assembly
_atom_site_disorder_group
Pd1 Pd 0.285089(19) 0.775117(16) 0.587554(10) 0.02245(8) Uani 1 1 d . . .
C1 C 0.2577(3) 0.6226(3) 0.66247(14) 0.0344(7) Uani 1 1 d . . .
H1A H 0.2691 0.5462 0.6465 0.041 Uiso 1 1 calc R . .
C2 C 0.3555(3) 0.6852(2) 0.69775(14) 0.0298(6) Uani 1 1 d . . .
H2A H 0.4497 0.6624 0.7101 0.036 Uiso 1 1 calc R . .
C3 C 0.2970(3) 0.7858(2) 0.71294(15) 0.0319(7) Uani 1 1 d . . .
H3A H 0.3412 0.8451 0.7412 0.038 Uiso 1 1 calc R . .
C4 C 0.1577(3) 0.7817(3) 0.69319(15) 0.0375(7) Uani 1 1 d . . .
H4A H 0.0877 0.8370 0.7054 0.045 Uiso 1 1 calc R . .
C5 C 0.1339(3) 0.6824(3) 0.66087(15) 0.0379(7) Uani 1 1 d . . .
H5A H 0.0438 0.6542 0.6451 0.045 Uiso 1 1 calc R . .
C6 C 0.3520(3) 0.9173(2) 0.53446(15) 0.0322(6) Uani 1 1 d . . .
H6A H 0.2813 0.9654 0.5143 0.039 Uiso 1 1 calc R . .
H6B H 0.4287 0.9560 0.5573 0.039 Uiso 1 1 calc R . .
C7 C 0.3836(3) 0.8250(2) 0.49326(15) 0.0331(6) Uani 1 1 d . . .
H7A H 0.4793 0.8039 0.4827 0.040 Uiso 1 1 calc R . .
C8 C 0.2743(3) 0.7631(2) 0.46879(15) 0.0303(6) Uani 1 1 d . . .
H8A H 0.2003 0.8087 0.4480 0.036 Uiso 1 1 calc R . .
C9 C 0.2875(3) 0.6598(2) 0.42962(14) 0.0268(6) Uani 1 1 d . . .
C10 C 0.4019(3) 0.5956(2) 0.43230(16) 0.0338(7) Uani 1 1 d . . .
H10A H 0.4762 0.6164 0.4621 0.041 Uiso 1 1 calc R . .
C11 C 0.4093(3) 0.5011(3) 0.39183(17) 0.0383(7) Uani 1 1 d . . .
H11A H 0.4885 0.4580 0.3941 0.046 Uiso 1 1 calc R . .
C12 C 0.3024(3) 0.4696(2) 0.34844(16) 0.0380(7) Uani 1 1 d . . .
H12A H 0.3080 0.4054 0.3204 0.046 Uiso 1 1 calc R . .
C13 C 0.1879(3) 0.5317(2) 0.34604(15) 0.0352(7) Uani 1 1 d . . .
H13A H 0.1133 0.5096 0.3169 0.042 Uiso 1 1 calc R . .
C14 C 0.1800(3) 0.6261(2) 0.38561(15) 0.0322(6) Uani 1 1 d . . .
H14A H 0.1005 0.6687 0.3829 0.039 Uiso 1 1 calc R . .

loop_
_atom_site_aniso_label
_atom_site_aniso_U_11
_atom_site_aniso_U_22
_atom_site_aniso_U_33
_atom_site_aniso_U_23
_atom_site_aniso_U_13
_atom_site_aniso_U_12
Pd1 0.02365(12) 0.02525(13) 0.01844(12) -0.00049(8) 0.00294(7) -0.00029(8)
C1 0.0490(18) 0.0321(15) 0.0220(14) 0.0028(12) 0.0031(12) -0.0086(13)
C2 0.0295(14) 0.0428(16) 0.0172(13) 0.0030(11) -0.0002(11) 0.0007(13)
C3 0.0365(16) 0.0388(17) 0.0204(14) -0.0076(12) 0.0049(11) -0.0020(13)
C4 0.0301(15) 0.058(2) 0.0245(15) -0.0006(14) 0.0094(12) 0.0061(15)
C5 0.0296(16) 0.062(2) 0.0219(14) 0.0088(14) 0.0007(11) -0.0155(15)
C6 0.0395(16) 0.0279(15) 0.0293(15) 0.0033(12) 0.0013(12) -0.0016(13)
C7 0.0357(16) 0.0350(16) 0.0286(15) 0.0061(12) 0.0071(12) -0.0036(13)
C8 0.0347(16) 0.0351(16) 0.0212(14) 0.0057(11) 0.0021(11) 0.0038(13)
C9 0.0363(15) 0.0271(14) 0.0170(12) 0.0042(10) 0.0063(11) -0.0031(12)
C10 0.0324(16) 0.0383(17) 0.0307(15) 0.0016(12) 0.0004(12) -0.0027(13)
C11 0.0379(16) 0.0386(17) 0.0383(17) 0.0015(14) 0.0094(13) 0.0071(14)
C12 0.059(2) 0.0277(15) 0.0270(15) -0.0010(12) 0.0073(14) -0.0027(15)
C13 0.0429(17) 0.0395(17) 0.0231(15) 0.0044(12) -0.0024(12) -0.0114(14)
C14 0.0339(15) 0.0373(16) 0.0253(14) 0.0092(12) 0.0044(12) 0.0020(13)

loop_
_atom_type_symbol
_atom_type_description
_atom_type_scat_dispersion_real
_atom_type_scat_dispersion_imag
_atom_type_scat_source
C C 0.0033 0.0016 'International Tables Vol C Tables 4.2.6.8 and 6.1.1.4'
H H 0.0000 0.0000 'International Tables Vol C Tables 4.2.6.8 and 6.1.1.4'
Pd Pd -0.9988 1.0072 'International Tables Vol C Tables 4.2.6.8 and 6.1.1.4'

loop_
_geom_angle_atom_site_label_1
_geom_angle_atom_site_label_2
_geom_angle_atom_site_label_3
_geom_angle
_geom_angle_site_symmetry_1
_geom_angle_site_symmetry_3
_geom_angle_publ_flag
C7 Pd1 C6 39.21(11) . . ?
C7 Pd1 C8 38.42(11) . . ?
C6 Pd1 C8 67.54(11) . . ?
C7 Pd1 C3 141.83(11) . . ?
C6 Pd1 C3 112.99(11) . . ?
C8 Pd1 C3 179.36(11) . . ?
C7 Pd1 C4 160.21(12) . . ?
C6 Pd1 C4 121.49(11) . . ?
C8 Pd1 C4 143.99(11) . . ?
C3 Pd1 C4 36.13(11) . . ?
C7 Pd1 C5 158.90(11) . . ?
C6 Pd1 C5 151.71(12) . . ?
C8 Pd1 C5 120.66(11) . . ?
C3 Pd1 C5 59.05(10) . . ?
C4 Pd1 C5 35.00(11) . . ?
C7 Pd1 C1 141.01(11) . . ?
C6 Pd1 C1 166.54(11) . . ?
C8 Pd1 C1 121.16(11) . . ?
C3 Pd1 C1 58.24(10) . . ?
C4 Pd1 C1 58.69(11) . . ?
C5 Pd1 C1 35.75(11) . . ?
C7 Pd1 C2 134.20(11) . . ?
C6 Pd1 C2 132.77(11) . . ?
C8 Pd1 C2 144.63(10) . . ?
C3 Pd1 C2 34.74(10) . . ?
C4 Pd1 C2 58.39(10) . . ?
C5 Pd1 C2 58.13(10) . . ?
C1 Pd1 C2 34.17(10) . . ?
C2 C1 C5 108.1(3) . . ?
C2 C1 Pd1 74.86(17) . . ?
C5 C1 Pd1 70.60(16) . . ?
C2 C1 H1A 125.8 . . ?
C5 C1 H1A 125.8 . . ?
Pd1 C1 H1A 125.8 . . ?
C1 C2 C3 107.5(3) . . ?
C1 C2 Pd1 70.97(15) . . ?
C3 C2 Pd1 68.36(16) . . ?
C1 C2 H2A 126.2 . . ?
C3 C2 H2A 126.2 . . ?
Pd1 C2 H2A 126.2 . . ?
C2 C3 C4 108.5(3) . . ?
C2 C3 Pd1 76.90(16) . . ?
C4 C3 Pd1 72.32(16) . . ?
C2 C3 H3A 125.3 . . ?
C4 C3 H3A 125.3 . . ?
Pd1 C3 H3A 125.3 . . ?
C5 C4 C3 107.6(3) . . ?
C5 C4 Pd1 72.89(16) . . ?
C3 C4 Pd1 71.55(16) . . ?
C5 C4 H4A 126.1 . . ?
C3 C4 H4A 126.1 . . ?
Pd1 C4 H4A 126.1 . . ?
C4 C5 C1 108.0(3) . . ?
C4 C5 Pd1 72.11(16) . . ?
C1 C5 Pd1 73.65(16) . . ?
C4 C5 H5A 125.8 . . ?
C1 C5 H5A 125.8 . . ?
Pd1 C5 H5A 125.8 . . ?
C7 C6 Pd1 68.44(16) . . ?
C7 C6 H6A 116.8 . . ?
Pd1 C6 H6A 116.8 . . ?
C7 C6 H6B 116.8 . . ?
Pd1 C6 H6B 116.8 . . ?
H6A C6 H6B 113.8 . . ?
C8 C7 C6 116.5(3) . . ?
C8 C7 Pd1 74.74(16) . . ?
C6 C7 Pd1 72.35(16) . . ?
C8 C7 H7A 121.7 . . ?
C6 C7 H7A 121.7 . . ?
Pd1 C7 H7A 121.7 . . ?
C7 C8 C9 124.3(3) . . ?
C7 C8 Pd1 66.85(15) . . ?
C9 C8 Pd1 122.51(19) . . ?
C7 C8 H8A 112.0 . . ?
C9 C8 H8A 112.0 . . ?
Pd1 C8 H8A 112.0 . . ?
C10 C9 C14 118.0(3) . . ?
C10 C9 C8 123.8(3) . . ?
C14 C9 C8 118.2(3) . . ?
C9 C10 C11 120.7(3) . . ?
C9 C10 H10A 119.6 . . ?
C11 C10 H10A 119.6 . . ?
C12 C11 C10 120.4(3) . . ?
C12 C11 H11A 119.8 . . ?
C10 C11 H11A 119.8 . . ?
C13 C12 C11 119.5(3) . . ?
C13 C12 H12A 120.3 . . ?
C11 C12 H12A 120.3 . . ?
C12 C13 C14 120.6(3) . . ?
C12 C13 H13A 119.7 . . ?
C14 C13 H13A 119.7 . . ?
C13 C14 C9 120.9(3) . . ?
C13 C14 H14A 119.6 . . ?
C9 C14 H14A 119.6 . . ?

loop_
_geom_bond_atom_site_label_1
_geom_bond_atom_site_label_2
_geom_bond_distance
_geom_bond_site_symmetry_2
_geom_bond_publ_flag
Pd1 C7 2.072(3) . ?
Pd1 C6 2.123(3) . ?
Pd1 C8 2.174(3) . ?
Pd1 C3 2.293(3) . ?
Pd1 C4 2.303(3) . ?
Pd1 C5 2.313(3) . ?
Pd1 C1 2.353(3) . ?
Pd1 C2 2.403(3) . ?
C1 C2 1.398(4) . ?
C1 C5 1.433(5) . ?
C1 H1A 1.0000 . ?
C2 C3 1.406(4) . ?
C2 H2A 1.0000 . ?
C3 C4 1.425(4) . ?
C3 H3A 1.0000 . ?
C4 C5 1.388(5) . ?
C4 H4A 1.0000 . ?
C5 H5A 1.0000 . ?
C6 C7 1.408(4) . ?
C6 H6A 0.9900 . ?
C6 H6B 0.9900 . ?
C7 C8 1.400(4) . ?
C7 H7A 1.0000 . ?
C8 C9 1.476(4) . ?
C8 H8A 1.0000 . ?
C9 C10 1.386(4) . ?
C9 C14 1.396(4) . ?
C10 C11 1.390(4) . ?
C10 H10A 0.9500 . ?
C11 C12 1.377(4) . ?
C11 H11A 0.9500 . ?
C12 C13 1.372(4) . ?
C12 H12A 0.9500 . ?
C13 C14 1.380(4) . ?
C13 H13A 0.9500 . ?
C14 H14A 0.9500 . ?

loop_
_geom_torsion_atom_site_label_1
_geom_torsion_atom_site_label_2
_geom_torsion_atom_site_label_3
_geom_torsion_atom_site_label_4
_geom_torsion
_geom_torsion_site_symmetry_1
_geom_torsion_site_symmetry_2
_geom_torsion_site_symmetry_3
_geom_torsion_site_symmetry_4
_geom_torsion_publ_flag
C7 Pd1 C1 C2 98.8(2) . . . . ?
C6 Pd1 C1 C2 16.2(5) . . . . ?
C8 Pd1 C1 C2 143.71(17) . . . . ?
C3 Pd1 C1 C2 -36.01(17) . . . . ?
C4 Pd1 C1 C2 -78.68(18) . . . . ?
C5 Pd1 C1 C2 -115.9(2) . . . . ?
C7 Pd1 C1 C5 -145.28(19) . . . . ?
C6 Pd1 C1 C5 132.2(4) . . . . ?
C8 Pd1 C1 C5 -100.38(19) . . . . ?
C3 Pd1 C1 C5 79.90(18) . . . . ?
C4 Pd1 C1 C5 37.24(17) . . . . ?
C2 Pd1 C1 C5 115.9(2) . . . . ?
C5 C1 C2 C3 -4.4(3) . . . . ?
Pd1 C1 C2 C3 58.79(19) . . . . ?
C5 C1 C2 Pd1 -63.21(18) . . . . ?
C7 Pd1 C2 C1 -119.9(2) . . . . ?
C6 Pd1 C2 C1 -174.91(18) . . . . ?
C8 Pd1 C2 C1 -61.1(3) . . . . ?
C3 Pd1 C2 C1 118.7(3) . . . . ?
C4 Pd1 C2 C1 79.6(2) . . . . ?
C5 Pd1 C2 C1 38.23(18) . . . . ?
C7 Pd1 C2 C3 121.47(19) . . . . ?
C6 Pd1 C2 C3 66.4(2) . . . . ?
C8 Pd1 C2 C3 -179.74(18) . . . . ?
C4 Pd1 C2 C3 -39.04(18) . . . . ?
C5 Pd1 C2 C3 -80.45(19) . . . . ?
C1 Pd1 C2 C3 -118.7(3) . . . . ?
C1 C2 C3 C4 5.6(3) . . . . ?
Pd1 C2 C3 C4 66.02(19) . . . . ?
C1 C2 C3 Pd1 -60.44(19) . . . . ?
C7 Pd1 C3 C2 -98.3(2) . . . . ?
C6 Pd1 C3 C2 -133.05(17) . . . . ?
C8 Pd1 C3 C2 13(10) . . . . ?
C4 Pd1 C3 C2 114.5(3) . . . . ?
C5 Pd1 C3 C2 77.54(19) . . . . ?
C1 Pd1 C3 C2 35.41(17) . . . . ?
C7 Pd1 C3 C4 147.1(2) . . . . ?
C6 Pd1 C3 C4 112.4(2) . . . . ?
C8 Pd1 C3 C4 -101(10) . . . . ?
C5 Pd1 C3 C4 -37.01(19) . . . . ?
C1 Pd1 C3 C4 -79.1(2) . . . . ?
C2 Pd1 C3 C4 -114.5(3) . . . . ?
C2 C3 C4 C5 -4.6(3) . . . . ?
Pd1 C3 C4 C5 64.47(19) . . . . ?
C2 C3 C4 Pd1 -69.07(19) . . . . ?
C7 Pd1 C4 C5 146.6(3) . . . . ?
C6 Pd1 C4 C5 157.73(18) . . . . ?
C8 Pd1 C4 C5 63.1(3) . . . . ?
C3 Pd1 C4 C5 -115.8(3) . . . . ?
C1 Pd1 C4 C5 -38.05(18) . . . . ?
C2 Pd1 C4 C5 -78.3(2) . . . . ?
C7 Pd1 C4 C3 -97.5(4) . . . . ?
C6 Pd1 C4 C3 -86.4(2) . . . . ?
C8 Pd1 C4 C3 178.93(18) . . . . ?
C5 Pd1 C4 C3 115.8(3) . . . . ?
C1 Pd1 C4 C3 77.78(19) . . . . ?
C2 Pd1 C4 C3 37.49(17) . . . . ?
C3 C4 C5 C1 1.8(3) . . . . ?
Pd1 C4 C5 C1 65.42(19) . . . . ?
C3 C4 C5 Pd1 -63.6(2) . . . . ?
C2 C1 C5 C4 1.6(3) . . . . ?
Pd1 C1 C5 C4 -64.41(19) . . . . ?
C2 C1 C5 Pd1 66.00(19) . . . . ?
C7 Pd1 C5 C4 -148.9(3) . . . . ?
C6 Pd1 C5 C4 -43.0(3) . . . . ?
C8 Pd1 C5 C4 -142.45(18) . . . . ?
C3 Pd1 C5 C4 38.23(18) . . . . ?
C1 Pd1 C5 C4 115.7(2) . . . . ?
C2 Pd1 C5 C4 79.16(19) . . . . ?
C7 Pd1 C5 C1 95.5(3) . . . . ?
C6 Pd1 C5 C1 -158.6(2) . . . . ?
C8 Pd1 C5 C1 101.89(18) . . . . ?
C3 Pd1 C5 C1 -77.44(17) . . . . ?
C4 Pd1 C5 C1 -115.7(2) . . . . ?
C2 Pd1 C5 C1 -36.50(16) . . . . ?
C8 Pd1 C6 C7 -33.44(17) . . . . ?
C3 Pd1 C6 C7 146.18(17) . . . . ?
C4 Pd1 C6 C7 -174.08(17) . . . . ?
C5 Pd1 C6 C7 -146.8(2) . . . . ?
C1 Pd1 C6 C7 99.3(5) . . . . ?
C2 Pd1 C6 C7 111.61(19) . . . . ?
Pd1 C6 C7 C8 62.1(2) . . . . ?
C6 Pd1 C7 C8 -125.0(3) . . . . ?
C3 Pd1 C7 C8 179.04(17) . . . . ?
C4 Pd1 C7 C8 -109.9(3) . . . . ?
C5 Pd1 C7 C8 8.9(4) . . . . ?
C1 Pd1 C7 C8 76.5(2) . . . . ?
C2 Pd1 C7 C8 127.19(17) . . . . ?
C8 Pd1 C7 C6 125.0(3) . . . . ?
C3 Pd1 C7 C6 -56.0(3) . . . . ?
C4 Pd1 C7 C6 15.0(4) . . . . ?
C5 Pd1 C7 C6 133.8(3) . . . . ?
C1 Pd1 C7 C6 -158.58(18) . . . . ?
C2 Pd1 C7 C6 -107.9(2) . . . . ?
C6 C7 C8 C9 -175.4(3) . . . . ?
Pd1 C7 C8 C9 -114.6(3) . . . . ?
C6 C7 C8 Pd1 -60.8(2) . . . . ?
C6 Pd1 C8 C7 34.10(18) . . . . ?
C3 Pd1 C8 C7 -113(10) . . . . ?
C4 Pd1 C8 C7 147.2(2) . . . . ?
C5 Pd1 C8 C7 -176.29(18) . . . . ?
C1 Pd1 C8 C7 -134.37(18) . . . . ?
C2 Pd1 C8 C7 -99.3(2) . . . . ?
C7 Pd1 C8 C9 117.1(3) . . . . ?
C6 Pd1 C8 C9 151.2(3) . . . . ?
C3 Pd1 C8 C9 4(10) . . . . ?
C4 Pd1 C8 C9 -95.7(3) . . . . ?
C5 Pd1 C8 C9 -59.2(3) . . . . ?
C1 Pd1 C8 C9 -17.3(3) . . . . ?
C2 Pd1 C8 C9 17.8(3) . . . . ?
C7 C8 C9 C10 21.1(4) . . . . ?
Pd1 C8 C9 C10 -61.4(3) . . . . ?
C7 C8 C9 C14 -157.0(3) . . . . ?
Pd1 C8 C9 C14 120.5(2) . . . . ?
C14 C9 C10 C11 0.5(4) . . . . ?
C8 C9 C10 C11 -177.6(3) . . . . ?
C9 C10 C11 C12 -0.2(5) . . . . ?
C10 C11 C12 C13 -0.7(4) . . . . ?
C11 C12 C13 C14 1.1(4) . . . . ?
C12 C13 C14 C9 -0.8(4) . . . . ?
C10 C9 C14 C13 0.0(4) . . . . ?
C8 C9 C14 C13 178.2(2) . . . . ?
